data_7212438
loop_
_publ_author_name
'Brondel, Nicolas'
'Moynihan, Eamonn J. A.'
'Lehane, K. Niamh'
'Eccles, Kevin S.'
'Elcoate, Curtis J.'
'Coles, Simon J.'
'Lawrence, Simon E.'
'Maguire, Anita R.'

_publ_section_title
;
 Does intermolecular S&#xE001;O&#x22EF;H--C--S&#xE001;O hydrogen bonding
 in sulfoxides and sulfones provide a robust supramolecular synthon in the
 solid state?
;
_journal_issue 10
_journal_name_full CrystEngComm
_journal_page_first 2910
_journal_paper_doi 10.1039/c000371a
_journal_volume 12
_journal_year 2010
_chemical_absolute_configuration ad
_chemical_formula_moiety 'C16 H18 O4 S'
_chemical_formula_sum 'C16 H18 O4 S'
_chemical_formula_weight 306.36
_chemical_name_systematic
;
?
;
_space_group_IT_number 9
_symmetry_cell_setting monoclinic
_symmetry_space_group_name_Hall 'C -2yc'
_symmetry_space_group_name_H-M 'C 1 c 1'
_atom_sites_solution_hydrogens geom
_atom_sites_solution_primary direct
_atom_sites_solution_secondary difmap
_audit_creation_method SHELXL-97
_cell_angle_alpha 90.00
_cell_angle_beta 92.355(8)
_cell_angle_gamma 90.00
_cell_formula_units_Z 4
_cell_length_a 17.924(4)
_cell_length_b 9.756(3)
_cell_length_c 8.6720(17)
_cell_measurement_reflns_used 1206
_cell_measurement_temperature 291(2)
_cell_measurement_theta_max 21.83
_cell_measurement_theta_min 2.38
_cell_volume 1515.2(6)
_computing_cell_refinement 'Bruker SAINT'
_computing_data_collection 'Bruker GIS'
_computing_data_reduction 'Bruker SAINT'
_computing_molecular_graphics 'PLATON (Spek, 2002)'
_computing_publication_material 'SHELXL--97; PLATON'
_computing_structure_refinement 'SHELXL-97 (Sheldrick, 2008)'
_computing_structure_solution 'SHELXS-97 (Sheldrick, 2008)'
_diffrn_ambient_temperature 291(2)
_diffrn_measured_fraction_theta_full 0.993
_diffrn_measured_fraction_theta_max 0.993
_diffrn_measurement_device_type 'Bruker SMART X2S'
_diffrn_measurement_method '\w scans'
_diffrn_radiation_monochromator 'doubly curved silicon crystal'
_diffrn_radiation_source 'micro-focus sealed tube'
_diffrn_radiation_type MoK\a
_diffrn_radiation_wavelength 0.71073
_diffrn_reflns_av_R_equivalents 0.0547
_diffrn_reflns_av_sigmaI/netI 0.0748
_diffrn_reflns_limit_h_max 21
_diffrn_reflns_limit_h_min -21
_diffrn_reflns_limit_k_max 11
_diffrn_reflns_limit_k_min -11
_diffrn_reflns_limit_l_max 10
_diffrn_reflns_limit_l_min -10
_diffrn_reflns_number 7227
_diffrn_reflns_theta_full 25.09
_diffrn_reflns_theta_max 25.09
_diffrn_reflns_theta_min 3.31
_exptl_absorpt_coefficient_mu 0.226
_exptl_absorpt_correction_T_max 0.9583
_exptl_absorpt_correction_T_min 0.8175
_exptl_absorpt_correction_type multi-scan
_exptl_absorpt_process_details 'Sadabs Version 2007/2'
_exptl_crystal_colour colourless
_exptl_crystal_density_diffrn 1.343
_exptl_crystal_density_method 'not measured'
_exptl_crystal_description plate
_exptl_crystal_F_000 648
_exptl_crystal_size_max 0.45
_exptl_crystal_size_mid 0.31
_exptl_crystal_size_min 0.19
_refine_diff_density_max 0.111
_refine_diff_density_min -0.156
_refine_diff_density_rms 0.033
_refine_ls_abs_structure_details 'Flack H D (1983), Acta Cryst. A39, 876-881'
_refine_ls_abs_structure_Flack 0.07(7)
_refine_ls_extinction_method none
_refine_ls_goodness_of_fit_ref 1.007
_refine_ls_hydrogen_treatment constr
_refine_ls_matrix_type full
_refine_ls_number_parameters 193
_refine_ls_number_reflns 2647
_refine_ls_number_restraints 2
_refine_ls_restrained_S_all 1.006
_refine_ls_R_factor_all 0.0765
_refine_ls_R_factor_gt 0.0420
_refine_ls_shift/su_max 0.001
_refine_ls_shift/su_mean 0.000
_refine_ls_structure_factor_coef Fsqd
_refine_ls_weighting_details 'calc w=1/[\s^2^(Fo^2^)+(0.0262P)^2^+0.0000P] where P=(Fo^2^+2Fc^2^)/3'
_refine_ls_weighting_scheme calc
_refine_ls_wR_factor_gt 0.0724
_refine_ls_wR_factor_ref 0.0800
_reflns_number_gt 1898
_reflns_number_total 2647
_reflns_threshold_expression >2sigma(I)
_cod_data_source_file c000371a.txt
_cod_data_source_block compound_09
_cod_depositor_comments
;
The following automatic conversions were performed:

'_symmetry_cell_setting' value 'Monoclinic' changed to 'monoclinic'
according to /home/saulius/struct/CIF-dictionaries/cif_core.dic
dictionary named 'cif_core.dic' version 2.4.2 from 2011-04-26.

Automatic conversion script
Id: cif_fix_values 1891 2012-01-12 08:04:46Z andrius 
;
_cod_original_sg_symbol_H-M C1c1
_cod_database_code 7212438

loop_
_symmetry_equiv_pos_as_xyz
'x, y, z'
'x, -y, z+1/2'
'x+1/2, y+1/2, z'
'x+1/2, -y+1/2, z+1/2'

loop_
_atom_site_label
_atom_site_type_symbol
_atom_site_fract_x
_atom_site_fract_y
_atom_site_fract_z
_atom_site_U_iso_or_equiv
_atom_site_adp_type
_atom_site_occupancy
_atom_site_symmetry_multiplicity
_atom_site_calc_flag
_atom_site_refinement_flags
S1 S 0.91085(4) 0.87356(9) 0.28831(7) 0.0569(2) Uani 1 1 d .
O1 O 0.55227(12) 0.9173(2) 0.1852(3) 0.0728(6) Uani 1 1 d .
O2 O 1.22516(11) 0.8792(2) 0.1203(2) 0.0651(6) Uani 1 1 d .
O3 O 0.88862(11) 1.0151(2) 0.2937(3) 0.0738(7) Uani 1 1 d .
O4 O 0.90414(12) 0.7914(3) 0.4250(2) 0.0825(7) Uani 1 1 d .
C1 C 0.50619(18) 0.8440(4) 0.2842(5) 0.0885(12) Uani 1 1 d .
H1A H 0.5000 0.7518 0.2471 0.133 Uiso 1 1 calc R
H1B H 0.4583 0.8878 0.2865 0.133 Uiso 1 1 calc R
H1C H 0.5289 0.8424 0.3864 0.133 Uiso 1 1 calc R
C2 C 0.62591(17) 0.8798(3) 0.1793(3) 0.0504(7) Uani 1 1 d .
C3 C 0.65865(16) 0.7756(3) 0.2625(3) 0.0533(8) Uani 1 1 d .
H3 H 0.6307 0.7248 0.3302 0.064 Uiso 1 1 calc R
C4 C 0.73369(18) 0.7454(3) 0.2461(3) 0.0570(8) Uani 1 1 d .
H4 H 0.7553 0.6733 0.3021 0.068 Uiso 1 1 calc R
C5 C 0.77716(15) 0.8210(3) 0.1473(3) 0.0441(7) Uani 1 1 d .
C6 C 0.85892(15) 0.7918(3) 0.1308(3) 0.0504(8) Uani 1 1 d .
H6 H 0.8740 0.8345 0.0346 0.061 Uiso 1 1 calc R
C7 C 1.00466(14) 0.8679(3) 0.2358(3) 0.0452(7) Uani 1 1 d .
C8 C 1.05365(17) 0.7752(3) 0.3041(3) 0.0535(8) Uani 1 1 d .
H8 H 1.0365 0.7118 0.3745 0.064 Uiso 1 1 calc R
C9 C 1.12815(16) 0.7759(3) 0.2684(3) 0.0524(8) Uani 1 1 d .
H9 H 1.1611 0.7133 0.3149 0.063 Uiso 1 1 calc R
C10 C 1.15340(15) 0.8699(3) 0.1635(3) 0.0453(7) Uani 1 1 d .
C11 C 1.28024(18) 0.7906(4) 0.1925(4) 0.0746(11) Uani 1 1 d .
H11A H 1.2823 0.8061 0.3019 0.112 Uiso 1 1 calc R
H11B H 1.3282 0.8096 0.1519 0.112 Uiso 1 1 calc R
H11C H 1.2670 0.6968 0.1719 0.112 Uiso 1 1 calc R
C12 C 0.66857(17) 0.9566(3) 0.0812(3) 0.0561(8) Uani 1 1 d .
H12 H 0.6466 1.0285 0.0253 0.067 Uiso 1 1 calc R
C13 C 0.74318(16) 0.9275(3) 0.0657(3) 0.0527(8) Uani 1 1 d .
H13 H 0.7710 0.9802 -0.0003 0.063 Uiso 1 1 calc R
C14 C 0.87986(19) 0.6399(3) 0.1244(4) 0.0746(10) Uani 1 1 d .
H14A H 0.8697 0.5972 0.2210 0.112 Uiso 1 1 calc R
H14B H 0.9320 0.6313 0.1053 0.112 Uiso 1 1 calc R
H14C H 0.8510 0.5960 0.0428 0.112 Uiso 1 1 calc R
C15 C 1.02965(17) 0.9615(3) 0.1296(3) 0.0544(8) Uani 1 1 d .
H15 H 0.9967 1.0241 0.0829 0.065 Uiso 1 1 calc R
C16 C 1.10374(17) 0.9608(3) 0.0938(3) 0.0562(8) Uani 1 1 d .
H16 H 1.1206 1.0227 0.0214 0.067 Uiso 1 1 calc R

loop_
_atom_site_aniso_label
_atom_site_aniso_U_11
_atom_site_aniso_U_22
_atom_site_aniso_U_33
_atom_site_aniso_U_23
_atom_site_aniso_U_13
_atom_site_aniso_U_12
S1 0.0399(4) 0.0825(6) 0.0488(4) -0.0094(5) 0.0059(3) 0.0001(4)
O1 0.0414(14) 0.0853(17) 0.0923(16) 0.0033(14) 0.0098(12) 0.0089(12)
O2 0.0416(12) 0.0812(16) 0.0733(14) 0.0031(12) 0.0108(10) 0.0018(11)
O3 0.0507(14) 0.0780(16) 0.0930(16) -0.0352(14) 0.0062(12) 0.0100(12)
O4 0.0536(14) 0.143(2) 0.0510(14) 0.0128(14) 0.0075(11) -0.0081(14)
C1 0.039(2) 0.116(4) 0.112(3) -0.001(3) 0.019(2) -0.003(2)
C2 0.0422(18) 0.0533(19) 0.0555(19) -0.0127(15) 0.0003(14) -0.0027(16)
C3 0.0434(19) 0.058(2) 0.060(2) 0.0057(16) 0.0100(15) -0.0056(15)
C4 0.0475(18) 0.062(2) 0.061(2) 0.0120(15) 0.0009(15) 0.0019(16)
C5 0.0402(17) 0.0469(18) 0.0454(17) -0.0051(14) 0.0024(13) -0.0022(13)
C6 0.0434(17) 0.064(2) 0.0440(17) -0.0060(14) 0.0033(13) 0.0016(14)
C7 0.0324(15) 0.061(2) 0.0420(17) -0.0044(15) 0.0000(13) 0.0015(15)
C8 0.0507(19) 0.058(2) 0.0522(19) 0.0031(15) 0.0077(15) -0.0021(16)
C9 0.0404(18) 0.060(2) 0.057(2) 0.0038(15) 0.0026(15) 0.0052(15)
C10 0.0359(16) 0.0533(18) 0.0470(16) -0.0082(14) 0.0053(13) -0.0030(15)
C11 0.043(2) 0.085(3) 0.095(3) -0.002(2) 0.0014(18) 0.0150(18)
C12 0.055(2) 0.054(2) 0.060(2) 0.0080(15) -0.0023(16) 0.0070(15)
C13 0.051(2) 0.0561(19) 0.0517(18) 0.0027(15) 0.0079(15) -0.0035(15)
C14 0.061(2) 0.074(2) 0.089(3) -0.009(2) 0.0125(17) 0.0066(19)
C15 0.0459(19) 0.061(2) 0.056(2) 0.0076(15) 0.0017(15) 0.0096(15)
C16 0.053(2) 0.058(2) 0.058(2) 0.0104(15) 0.0060(15) -0.0028(16)

loop_
_atom_type_symbol
_atom_type_description
_atom_type_scat_dispersion_real
_atom_type_scat_dispersion_imag
_atom_type_scat_source
C C 0.0033 0.0016 'International Tables Vol C Tables 4.2.6.8 and 6.1.1.4'
H H 0.0000 0.0000 'International Tables Vol C Tables 4.2.6.8 and 6.1.1.4'
O O 0.0106 0.0060 'International Tables Vol C Tables 4.2.6.8 and 6.1.1.4'
S S 0.1246 0.1234 'International Tables Vol C Tables 4.2.6.8 and 6.1.1.4'

loop_
_geom_angle_atom_site_label_1
_geom_angle_atom_site_label_2
_geom_angle_atom_site_label_3
_geom_angle
O3 S1 O4 118.33(15)
O3 S1 C7 107.89(14)
O4 S1 C7 107.97(13)
O3 S1 C6 108.27(14)
O4 S1 C6 108.60(15)
C7 S1 C6 104.99(13)
C2 O1 C1 118.4(3)
C10 O2 C11 118.8(2)
O1 C1 H1A 109.5
O1 C1 H1B 109.5
H1A C1 H1B 109.5
O1 C1 H1C 109.5
H1A C1 H1C 109.5
H1B C1 H1C 109.5
C3 C2 O1 124.8(3)
C3 C2 C12 119.4(3)
O1 C2 C12 115.8(3)
C2 C3 C4 120.0(3)
C2 C3 H3 120.0
C4 C3 H3 120.0
C3 C4 C5 121.3(3)
C3 C4 H4 119.4
C5 C4 H4 119.4
C13 C5 C4 117.8(3)
C13 C5 C6 120.2(2)
C4 C5 C6 122.0(3)
C5 C6 C14 115.3(2)
C5 C6 S1 108.55(19)
C14 C6 S1 109.6(2)
C5 C6 H6 107.7
C14 C6 H6 107.7
S1 C6 H6 107.7
C8 C7 C15 120.1(3)
C8 C7 S1 120.5(2)
C15 C7 S1 119.3(2)
C7 C8 C9 120.3(3)
C7 C8 H8 119.8
C9 C8 H8 119.8
C10 C9 C8 119.8(3)
C10 C9 H9 120.1
C8 C9 H9 120.1
O2 C10 C16 115.9(3)
O2 C10 C9 124.5(3)
C16 C10 C9 119.5(3)
O2 C11 H11A 109.5
O2 C11 H11B 109.5
H11A C11 H11B 109.5
O2 C11 H11C 109.5
H11A C11 H11C 109.5
H11B C11 H11C 109.5
C13 C12 C2 120.7(3)
C13 C12 H12 119.7
C2 C12 H12 119.7
C12 C13 C5 120.9(3)
C12 C13 H13 119.6
C5 C13 H13 119.6
C6 C14 H14A 109.5
C6 C14 H14B 109.5
H14A C14 H14B 109.5
C6 C14 H14C 109.5
H14A C14 H14C 109.5
H14B C14 H14C 109.5
C16 C15 C7 119.2(3)
C16 C15 H15 120.4
C7 C15 H15 120.4
C15 C16 C10 121.0(3)
C15 C16 H16 119.5
C10 C16 H16 119.5

loop_
_geom_bond_atom_site_label_1
_geom_bond_atom_site_label_2
_geom_bond_distance
S1 O3 1.438(2)
S1 O4 1.440(2)
S1 C7 1.761(3)
S1 C6 1.807(3)
O1 C2 1.372(4)
O1 C1 1.410(4)
O2 C10 1.358(3)
O2 C11 1.437(4)
C1 H1A 0.9600
C1 H1B 0.9600
C1 H1C 0.9600
C2 C3 1.366(4)
C2 C12 1.387(4)
C3 C4 1.390(4)
C3 H3 0.9300
C4 C5 1.393(4)
C4 H4 0.9300
C5 C13 1.384(4)
C5 C6 1.505(4)
C6 C14 1.530(4)
C6 H6 0.9800
C7 C8 1.378(4)
C7 C15 1.385(4)
C8 C9 1.383(4)
C8 H8 0.9300
C9 C10 1.381(4)
C9 H9 0.9300
C10 C16 1.379(4)
C11 H11A 0.9600
C11 H11B 0.9600
C11 H11C 0.9600
C12 C13 1.379(4)
C12 H12 0.9300
C13 H13 0.9300
C14 H14A 0.9600
C14 H14B 0.9600
C14 H14C 0.9600
C15 C16 1.376(4)
C15 H15 0.9300
C16 H16 0.9300
